data_4333738
loop_
_publ_author_name
'Leslie D. Field'
'Hsiu L. Li'
'Scott J. Dalgarno'
'Ruaraidh D. McIntosh'

_publ_section_title
;
 Base-Induced Dehydrogenation of Ruthenium Hydrazine Complexes
;
_journal_name_full 'Inorganic Chemistry'
_journal_page_first 1570
_journal_page_last 1583
_journal_paper_doi 10.1021/ic302449n
_journal_volume 52
_journal_year 2013
_chemical_formula_sum 'C42 H46 Cl2 N4 P4 Ru'
_chemical_formula_weight 902.68
_chemical_name_common LHL2045
_chemical_name_systematic
;
 ?
;
_space_group_IT_number 14
_symmetry_cell_setting monoclinic
_symmetry_space_group_name_Hall '-P 2ybc'
_symmetry_space_group_name_H-M 'P 1 21/c 1'
_atom_sites_solution_hydrogens geom
_atom_sites_solution_primary direct
_atom_sites_solution_secondary difmap
_audit_creation_method SHELXL-97
_cell_angle_alpha 90.00
_cell_angle_beta 100.35(3)
_cell_angle_gamma 90.00
_cell_formula_units_Z 4
_cell_length_a 14.411(16)
_cell_length_b 29.81(4)
_cell_length_c 9.912(11)
_cell_measurement_reflns_used 2747
_cell_measurement_temperature 100(2)
_cell_measurement_theta_max 25.72
_cell_measurement_theta_min 2.76
_cell_volume 4189(9)
_computing_cell_refinement 'SAINT (Bruker, 1998)'
_computing_data_collection 'Apex II'
_computing_data_reduction 'SAINT (Bruker, 1998)'
_computing_molecular_graphics 'XSeed (Barbour, 2001)'
_computing_publication_material 'local program'
_computing_structure_refinement 'SHELXL-97 (Sheldrick, 1997)'
_computing_structure_solution 'SHELXS-97 (Sheldrick, 1990)'
_diffrn_ambient_temperature 100(2)
_diffrn_measured_fraction_theta_full 0.973
_diffrn_measured_fraction_theta_max 0.973
_diffrn_measurement_device_type 'Bruker Nonius X8 Apex II CCD Diffractometer'
_diffrn_measurement_method 'omega and phi scans'
_diffrn_radiation_monochromator graphite
_diffrn_radiation_source 'fine-focus sealed tube'
_diffrn_radiation_type MoK\a
_diffrn_radiation_wavelength 0.71073
_diffrn_reflns_av_R_equivalents 0.0949
_diffrn_reflns_av_sigmaI/netI 0.1176
_diffrn_reflns_limit_h_max 10
_diffrn_reflns_limit_h_min -17
_diffrn_reflns_limit_k_max 35
_diffrn_reflns_limit_k_min -35
_diffrn_reflns_limit_l_max 11
_diffrn_reflns_limit_l_min -10
_diffrn_reflns_number 24036
_diffrn_reflns_theta_full 24.92
_diffrn_reflns_theta_max 24.92
_diffrn_reflns_theta_min 2.50
_exptl_absorpt_coefficient_mu 0.690
_exptl_absorpt_correction_T_max 0.8976
_exptl_absorpt_correction_T_min 0.8743
_exptl_absorpt_correction_type multi-scan
_exptl_absorpt_process_details Bruker-SADABS
_exptl_crystal_colour Colourless
_exptl_crystal_density_diffrn 1.432
_exptl_crystal_description Block
_exptl_crystal_F_000 1856
_exptl_crystal_size_max 0.20
_exptl_crystal_size_mid 0.18
_exptl_crystal_size_min 0.16
_refine_diff_density_max 0.585
_refine_diff_density_min -0.565
_refine_diff_density_rms 0.103
_refine_ls_extinction_method none
_refine_ls_goodness_of_fit_ref 0.984
_refine_ls_hydrogen_treatment constr
_refine_ls_matrix_type full
_refine_ls_number_parameters 536
_refine_ls_number_reflns 7113
_refine_ls_number_restraints 232
_refine_ls_restrained_S_all 0.992
_refine_ls_R_factor_all 0.1091
_refine_ls_R_factor_gt 0.0504
_refine_ls_shift/su_max 0.001
_refine_ls_shift/su_mean 0.000
_refine_ls_structure_factor_coef Fsqd
_refine_ls_weighting_details 'calc w=1/[\s^2^(Fo^2^)+(0.0360P)^2^+0.0000P] where P=(Fo^2^+2Fc^2^)/3'
_refine_ls_weighting_scheme calc
_refine_ls_wR_factor_gt 0.0867
_refine_ls_wR_factor_ref 0.1037
_reflns_number_gt 4422
_reflns_number_total 7113
_reflns_threshold_expression >2sigma(I)
_cod_data_source_file ic302449n_si_001_3.cif
_cod_data_source_block LHL2045
_cod_original_cell_volume 4188(8)
_cod_database_code 4333738

loop_
_symmetry_equiv_pos_as_xyz
'x, y, z'
'-x, y+1/2, -z+1/2'
'-x, -y, -z'
'x, -y-1/2, z-1/2'

loop_
_atom_site_label
_atom_site_type_symbol
_atom_site_fract_x
_atom_site_fract_y
_atom_site_fract_z
_atom_site_U_iso_or_equiv
_atom_site_adp_type
_atom_site_occupancy
_atom_site_symmetry_multiplicity
_atom_site_calc_flag
_atom_site_refinement_flags
_atom_site_disorder_assembly
_atom_site_disorder_group
Ru1 Ru 0.73050(3) 0.879662(14) 0.20510(4) 0.01726(12) Uani 1 1 d . . .
Cl1 Cl 0.62555(11) 0.94024(4) 0.26750(14) 0.0345(4) Uani 1 1 d . A .
P1 P 0.62887(9) 0.84775(4) 0.02462(14) 0.0172(3) Uani 1 1 d . A .
N1 N 0.6778(3) 0.83437(13) 0.3551(4) 0.0216(10) Uani 1 1 d D A .
C1 C 0.5387(3) 0.81109(18) 0.0788(5) 0.0226(13) Uani 1 1 d . . .
Cl2 Cl 0.81717(10) 0.83569(5) 0.64808(13) 0.0320(4) Uani 1 1 d . . .
P2 P 1.06465(10) 0.75312(5) 0.41034(14) 0.0230(3) Uani 1 1 d . . .
N2 N 0.6133(3) 0.85107(14) 0.4450(4) 0.0281(11) Uani 1 1 d D . .
C2 C 0.4809(4) 0.8301(2) 0.1636(5) 0.0340(15) Uani 1 1 d . A .
H2 H 0.4888 0.8606 0.1912 0.041 Uiso 1 1 calc R . .
P3 P 0.80350(10) 0.92475(5) 0.06546(14) 0.0243(4) Uani 1 1 d . A .
N3 N 0.8260(3) 0.90148(15) 0.3949(4) 0.0290(11) Uiso 0.60 1 d P A 1
C3 C 0.4122(4) 0.8039(3) 0.2065(6) 0.061(2) Uani 1 1 d . . .
H3 H 0.3734 0.8168 0.2642 0.073 Uiso 1 1 calc R A .
P4 P 0.83155(10) 0.82705(5) 0.15726(14) 0.0202(3) Uani 1 1 d . A .
N4 N 0.9232(5) 0.8983(3) 0.4195(8) 0.039(2) Uani 0.60 1 d P A 1
C4 C 0.3990(5) 0.7598(3) 0.1674(7) 0.075(3) Uani 1 1 d . A .
H4 H 0.3515 0.7424 0.1981 0.090 Uiso 1 1 calc R . .
N5 N 0.8260(3) 0.90148(15) 0.3949(4) 0.0290(11) Uiso 0.40 1 d P A 2
C5 C 0.4543(5) 0.7410(2) 0.0842(8) 0.063(2) Uani 1 1 d . . .
H5 H 0.4449 0.7107 0.0562 0.076 Uiso 1 1 calc R A .
N6 N 0.8060(7) 0.9321(3) 0.4864(11) 0.028(3) Uani 0.40 1 d P A 2
C6 C 0.5240(4) 0.76627(18) 0.0407(6) 0.0313(15) Uani 1 1 d . A .
H6 H 0.5626 0.7528 -0.0163 0.038 Uiso 1 1 calc R . .
C7 C 0.5541(3) 0.88029(17) -0.1106(5) 0.0204(12) Uani 1 1 d . . .
C8 C 0.5184(3) 0.92198(16) -0.0785(5) 0.0210(12) Uani 1 1 d . A .
H8 H 0.5338 0.9332 0.0124 0.025 Uiso 1 1 calc R . .
C9 C 0.4608(4) 0.94700(18) -0.1783(6) 0.0266(13) Uani 1 1 d . . .
H9 H 0.4376 0.9754 -0.1557 0.032 Uiso 1 1 calc R A .
C10 C 0.4370(4) 0.93062(18) -0.3109(6) 0.0312(15) Uani 1 1 d . A .
H10 H 0.3971 0.9476 -0.3788 0.037 Uiso 1 1 calc R . .
C11 C 0.4718(4) 0.88890(18) -0.3452(5) 0.0310(15) Uani 1 1 d . . .
H11 H 0.4556 0.8777 -0.4361 0.037 Uiso 1 1 calc R A .
C12 C 0.5300(4) 0.86412(17) -0.2453(5) 0.0243(13) Uani 1 1 d . A .
H12 H 0.5538 0.8360 -0.2684 0.029 Uiso 1 1 calc R . .
C13 C 0.6949(4) 0.80881(18) -0.0682(5) 0.0302(14) Uani 1 1 d . . .
H13A H 0.6514 0.7861 -0.1175 0.036 Uiso 1 1 calc R A .
H13B H 0.7235 0.8256 -0.1366 0.036 Uiso 1 1 calc R . .
C14 C 0.7724(4) 0.7855(2) 0.0344(6) 0.0422(17) Uani 1 1 d . A .
H14A H 0.8188 0.7715 -0.0151 0.051 Uiso 1 1 calc R . .
H14B H 0.7444 0.7616 0.0837 0.051 Uiso 1 1 calc R . .
C15 C 1.1329(4) 0.70539(19) 0.3646(5) 0.0263(13) Uani 1 1 d U . .
C16 C 1.2310(4) 0.7064(2) 0.3802(5) 0.0337(14) Uani 1 1 d U . .
H16 H 1.2632 0.7341 0.3987 0.040 Uiso 1 1 calc R . .
C17 C 1.2831(4) 0.6673(3) 0.3693(6) 0.0466(17) Uani 1 1 d U . .
H17 H 1.3499 0.6687 0.3810 0.056 Uiso 1 1 calc R . .
C18 C 1.2379(5) 0.6270(2) 0.3420(6) 0.0466(17) Uani 1 1 d U . .
H18 H 1.2735 0.6006 0.3346 0.056 Uiso 1 1 calc R . .
C19 C 1.1402(4) 0.6248(2) 0.3250(5) 0.0390(15) Uani 1 1 d U . .
H19 H 1.1092 0.5967 0.3067 0.047 Uiso 1 1 calc R . .
C20 C 1.0873(4) 0.66369(19) 0.3348(5) 0.0302(13) Uani 1 1 d U . .
H20 H 1.0204 0.6620 0.3212 0.036 Uiso 1 1 calc R . .
C21 C 1.1337(4) 0.8030(2) 0.3802(5) 0.0318(14) Uani 1 1 d U . .
C22 C 1.1521(4) 0.81504(19) 0.2510(5) 0.0308(13) Uani 1 1 d U . .
H22 H 1.1358 0.7949 0.1762 0.037 Uiso 1 1 calc R . .
C23 C 1.1938(4) 0.8559(2) 0.2299(6) 0.0431(16) Uani 1 1 d U . .
H23 H 1.2038 0.8640 0.1410 0.052 Uiso 1 1 calc R . .
C24 C 1.2208(5) 0.8851(2) 0.3410(7) 0.065(2) Uani 1 1 d U . .
H24 H 1.2496 0.9131 0.3282 0.078 Uiso 1 1 calc R . .
C25 C 1.2050(6) 0.8728(3) 0.4691(7) 0.080(2) Uani 1 1 d U . .
H25 H 1.2245 0.8922 0.5449 0.096 Uiso 1 1 calc R . .
C26 C 1.1609(5) 0.8323(2) 0.4893(6) 0.0615(19) Uani 1 1 d U . .
H26 H 1.1493 0.8247 0.5779 0.074 Uiso 1 1 calc R . .
C27 C 0.9658(3) 0.75780(16) 0.2633(5) 0.0214(12) Uani 1 1 d . A .
H27A H 0.9899 0.7659 0.1790 0.026 Uiso 1 1 calc R . .
H27B H 0.9320 0.7288 0.2475 0.026 Uiso 1 1 calc R . .
C28 C 0.8984(4) 0.79475(17) 0.2986(5) 0.0276(14) Uani 1 1 d . . .
H28A H 0.9362 0.8161 0.3626 0.033 Uiso 1 1 calc R A .
H28B H 0.8527 0.7804 0.3487 0.033 Uiso 1 1 calc R . .
C29 C 0.7390(4) 0.96112(17) -0.0707(5) 0.0209(13) Uani 1 1 d . . .
C30 C 0.7043(4) 1.00315(18) -0.0388(6) 0.0308(14) Uani 1 1 d . A .
H30 H 0.7174 1.0134 0.0534 0.037 Uiso 1 1 calc R . .
C31 C 0.6519(4) 1.02995(18) -0.1375(7) 0.0371(16) Uani 1 1 d . . .
H31 H 0.6296 1.0582 -0.1129 0.045 Uiso 1 1 calc R A .
C32 C 0.6317(4) 1.01548(19) -0.2732(6) 0.0358(16) Uani 1 1 d . A .
H32 H 0.5951 1.0336 -0.3417 0.043 Uiso 1 1 calc R . .
C33 C 0.6659(4) 0.97420(19) -0.3073(6) 0.0305(14) Uani 1 1 d . . .
H33 H 0.6533 0.9644 -0.3999 0.037 Uiso 1 1 calc R A .
C34 C 0.7182(4) 0.94708(18) -0.2072(5) 0.0237(13) Uani 1 1 d . A .
H34 H 0.7400 0.9187 -0.2321 0.028 Uiso 1 1 calc R . .
C35 C 0.9007(9) 0.9603(4) 0.1551(13) 0.021(2) Uani 0.60 1 d PU A 1
C36 C 0.9944(7) 0.9594(3) 0.1319(11) 0.026(2) Uani 0.60 1 d PU A 1
H36 H 1.0107 0.9401 0.0636 0.031 Uiso 0.60 1 calc PR A 1
C37 C 1.0637(7) 0.9867(3) 0.2085(10) 0.029(2) Uani 0.60 1 d PU A 1
H37 H 1.1270 0.9856 0.1936 0.035 Uiso 0.60 1 calc PR A 1
C38 C 1.0387(10) 1.0157(4) 0.3075(11) 0.034(2) Uani 0.60 1 d PU A 1
H38 H 1.0855 1.0344 0.3591 0.040 Uiso 0.60 1 calc PR A 1
C39 C 0.9466(8) 1.0175(4) 0.3314(12) 0.031(2) Uani 0.60 1 d PU A 1
H39 H 0.9303 1.0377 0.3973 0.037 Uiso 0.60 1 calc PR A 1
C40 C 0.8771(8) 0.9889(4) 0.2567(11) 0.0246(19) Uani 0.60 1 d PU A 1
H40 H 0.8147 0.9890 0.2753 0.030 Uiso 0.60 1 calc PR A 1
C41 C 0.8693(13) 0.9704(7) 0.174(2) 0.023(3) Uani 0.40 1 d PU A 2
C42 C 0.9646(12) 0.9766(5) 0.1720(16) 0.030(2) Uani 0.40 1 d PU A 2
H42 H 0.9927 0.9596 0.1088 0.035 Uiso 0.40 1 calc PR A 2
C43 C 1.0215(16) 1.0071(7) 0.2595(18) 0.034(3) Uani 0.40 1 d PU A 2
H43 H 1.0864 1.0102 0.2545 0.040 Uiso 0.40 1 calc PR A 2
C44 C 0.9837(13) 1.0315(6) 0.3497(18) 0.034(3) Uani 0.40 1 d PU A 2
H44 H 1.0217 1.0519 0.4094 0.041 Uiso 0.40 1 calc PR A 2
C45 C 0.8842(11) 1.0265(5) 0.3551(14) 0.030(3) Uani 0.40 1 d PU A 2
H45 H 0.8576 1.0432 0.4202 0.036 Uiso 0.40 1 calc PR A 2
C46 C 0.8271(11) 0.9974(5) 0.2663(16) 0.026(3) Uani 0.40 1 d PU A 2
H46 H 0.7613 0.9956 0.2668 0.031 Uiso 0.40 1 calc PR A 2
C47 C 0.8760(4) 0.88906(19) -0.0265(5) 0.0356(16) Uani 1 1 d . . .
H47A H 0.8360 0.8756 -0.1083 0.043 Uiso 1 1 calc R A .
H47B H 0.9256 0.9073 -0.0574 0.043 Uiso 1 1 calc R . .
C48 C 0.9216(4) 0.85163(19) 0.0713(6) 0.0406(17) Uani 1 1 d . A .
H48A H 0.9733 0.8643 0.1402 0.049 Uiso 1 1 calc R . .
H48B H 0.9485 0.8282 0.0187 0.049 Uiso 1 1 calc R . .
H1N H 0.7275 0.8228 0.4186 0.049 Uiso 1 1 d RD . .
H2N H 0.6399 0.8163 0.2889 0.049 Uiso 1 1 d RD . .
H3N H 0.6437 0.8421 0.5368 0.049 Uiso 1 1 d RD . .
H4N H 0.6194 0.8845 0.4320 0.049 Uiso 1 1 d RD . .

loop_
_atom_site_aniso_label
_atom_site_aniso_U_11
_atom_site_aniso_U_22
_atom_site_aniso_U_33
_atom_site_aniso_U_23
_atom_site_aniso_U_13
_atom_site_aniso_U_12
Ru1 0.0223(2) 0.0167(2) 0.0138(2) 0.0007(2) 0.00604(17) -0.0020(2)
Cl1 0.0511(10) 0.0238(8) 0.0280(8) -0.0041(6) 0.0052(7) 0.0130(7)
P1 0.0186(8) 0.0172(7) 0.0171(7) 0.0008(6) 0.0071(6) -0.0013(6)
N1 0.020(2) 0.028(3) 0.017(2) 0.000(2) 0.005(2) 0.000(2)
C1 0.013(3) 0.034(3) 0.020(3) 0.014(3) 0.000(2) 0.002(3)
Cl2 0.0379(9) 0.0416(9) 0.0179(7) 0.0060(7) 0.0085(7) 0.0106(7)
P2 0.0215(8) 0.0312(9) 0.0179(8) -0.0002(7) 0.0081(6) -0.0022(7)
N2 0.032(3) 0.036(3) 0.021(3) 0.003(2) 0.018(2) 0.005(2)
C2 0.022(3) 0.056(4) 0.024(3) 0.004(3) 0.003(3) -0.010(3)
P3 0.0285(9) 0.0263(8) 0.0172(8) 0.0040(6) 0.0019(7) -0.0115(7)
C3 0.023(4) 0.134(8) 0.024(4) 0.008(4) 0.003(3) -0.026(4)
P4 0.0175(8) 0.0267(8) 0.0179(8) 0.0014(6) 0.0070(6) -0.0016(6)
N4 0.025(5) 0.042(5) 0.048(5) 0.007(4) 0.000(4) -0.012(4)
C4 0.056(6) 0.124(8) 0.037(5) 0.039(5) -0.014(4) -0.068(6)
C5 0.059(5) 0.058(5) 0.062(5) 0.037(4) -0.021(4) -0.036(4)
N6 0.023(7) 0.026(7) 0.038(7) -0.006(6) 0.011(6) -0.002(5)
C6 0.030(4) 0.022(3) 0.037(4) 0.013(3) -0.007(3) -0.006(3)
C7 0.018(3) 0.026(3) 0.018(3) 0.008(3) 0.006(2) -0.009(3)
C8 0.020(3) 0.021(3) 0.024(3) 0.002(2) 0.010(3) -0.002(2)
C9 0.026(3) 0.026(3) 0.030(4) 0.008(3) 0.012(3) 0.001(3)
C10 0.025(3) 0.033(4) 0.035(4) 0.021(3) 0.004(3) 0.000(3)
C11 0.036(4) 0.039(4) 0.016(3) 0.003(3) 0.001(3) -0.015(3)
C12 0.030(3) 0.020(3) 0.023(3) -0.002(2) 0.003(3) -0.006(2)
C13 0.021(3) 0.039(4) 0.030(3) -0.021(3) 0.004(3) -0.001(3)
C14 0.027(4) 0.043(4) 0.052(4) -0.028(3) -0.004(3) 0.018(3)
C15 0.025(3) 0.044(3) 0.012(3) 0.007(2) 0.009(2) 0.005(3)
C16 0.022(3) 0.056(4) 0.024(3) 0.018(3) 0.008(3) 0.004(3)
C17 0.027(3) 0.088(5) 0.027(3) 0.022(3) 0.013(3) 0.021(3)
C18 0.054(4) 0.066(4) 0.023(3) 0.017(3) 0.016(3) 0.038(4)
C19 0.052(4) 0.044(3) 0.024(3) 0.007(3) 0.018(3) 0.014(3)
C20 0.033(3) 0.044(3) 0.017(3) 0.002(3) 0.011(3) 0.012(3)
C21 0.031(3) 0.051(4) 0.016(3) -0.003(3) 0.011(3) -0.012(3)
C22 0.023(3) 0.051(4) 0.018(3) -0.005(3) 0.004(2) -0.006(3)
C23 0.037(3) 0.068(4) 0.026(3) 0.009(3) 0.010(3) -0.024(3)
C24 0.085(4) 0.075(4) 0.042(4) -0.012(4) 0.027(4) -0.060(4)
C25 0.109(5) 0.096(5) 0.044(4) -0.024(4) 0.032(4) -0.074(4)
C26 0.081(4) 0.084(5) 0.025(3) -0.015(3) 0.022(3) -0.051(4)
C27 0.016(3) 0.025(3) 0.024(3) 0.001(2) 0.005(2) -0.001(2)
C28 0.029(3) 0.032(3) 0.026(3) 0.012(3) 0.015(3) 0.010(3)
C29 0.024(3) 0.022(3) 0.020(3) 0.006(2) 0.010(3) -0.005(2)
C30 0.039(4) 0.032(4) 0.025(3) 0.002(3) 0.016(3) -0.005(3)
C31 0.043(4) 0.020(3) 0.055(5) 0.002(3) 0.027(4) -0.002(3)
C32 0.029(4) 0.037(4) 0.043(4) 0.022(3) 0.011(3) -0.002(3)
C33 0.028(3) 0.040(4) 0.024(3) 0.009(3) 0.003(3) -0.006(3)
C34 0.028(3) 0.025(3) 0.020(3) -0.001(3) 0.007(3) -0.006(3)
C35 0.018(5) 0.029(5) 0.018(4) 0.007(4) 0.009(4) -0.008(4)
C36 0.017(5) 0.033(5) 0.029(5) 0.006(4) 0.007(4) -0.001(4)
C37 0.019(4) 0.038(5) 0.031(4) 0.008(4) 0.004(4) -0.009(4)
C38 0.034(5) 0.039(5) 0.024(5) 0.008(4) -0.005(4) -0.013(4)
C39 0.029(5) 0.038(5) 0.026(4) 0.010(4) 0.003(4) -0.015(4)
C40 0.024(5) 0.029(4) 0.022(4) 0.008(3) 0.006(4) -0.009(4)
C41 0.024(6) 0.028(6) 0.018(5) 0.008(5) 0.003(5) -0.011(5)
C42 0.027(5) 0.036(5) 0.026(5) 0.010(4) 0.005(4) -0.006(4)
C43 0.030(6) 0.040(5) 0.028(5) 0.009(5) -0.001(5) -0.015(4)
C44 0.031(6) 0.038(6) 0.028(5) 0.010(5) -0.007(5) -0.017(5)
C45 0.034(6) 0.030(5) 0.025(5) 0.007(4) 0.004(5) -0.013(5)
C46 0.027(6) 0.027(6) 0.022(5) 0.004(5) 0.002(6) -0.012(5)
C47 0.027(3) 0.055(4) 0.030(3) 0.019(3) 0.018(3) 0.004(3)
C48 0.030(4) 0.060(4) 0.037(4) 0.032(3) 0.020(3) 0.012(3)

loop_
_atom_type_symbol
_atom_type_description
_atom_type_scat_dispersion_real
_atom_type_scat_dispersion_imag
_atom_type_scat_source
C C 0.0033 0.0016 'International Tables Vol C Tables 4.2.6.8 and 6.1.1.4'
H H 0.0000 0.0000 'International Tables Vol C Tables 4.2.6.8 and 6.1.1.4'
N N 0.0061 0.0033 'International Tables Vol C Tables 4.2.6.8 and 6.1.1.4'
P P 0.1023 0.0942 'International Tables Vol C Tables 4.2.6.8 and 6.1.1.4'
Cl Cl 0.1484 0.1585 'International Tables Vol C Tables 4.2.6.8 and 6.1.1.4'
Ru Ru -1.2594 0.8363 'International Tables Vol C Tables 4.2.6.8 and 6.1.1.4'

loop_
_geom_angle_atom_site_label_1
_geom_angle_atom_site_label_2
_geom_angle_atom_site_label_3
_geom_angle
N3 Ru1 N1 81.18(17)
N3 Ru1 P4 93.25(14)
N1 Ru1 P4 91.68(13)
N3 Ru1 P1 171.88(12)
N1 Ru1 P1 91.28(13)
P4 Ru1 P1 83.90(8)
N3 Ru1 P3 93.30(14)
N1 Ru1 P3 172.89(11)
P4 Ru1 P3 84.12(9)
P1 Ru1 P3 93.97(9)
N3 Ru1 Cl1 83.65(14)
N1 Ru1 Cl1 88.79(13)
P4 Ru1 Cl1 176.76(6)
P1 Ru1 Cl1 99.30(8)
P3 Ru1 Cl1 95.09(9)
C7 P1 C13 104.8(3)
C7 P1 C1 100.0(2)
C13 P1 C1 103.0(3)
C7 P1 Ru1 123.76(18)
C13 P1 Ru1 109.50(19)
C1 P1 Ru1 113.58(18)
N2 N1 Ru1 121.3(3)
C6 C1 C2 118.1(5)
C6 C1 P1 124.6(4)
C2 C1 P1 117.3(4)
C15 P2 C21 104.9(3)
C15 P2 C27 103.6(2)
C21 P2 C27 100.0(2)
C3 C2 C1 119.4(6)
C47 P3 C29 103.5(2)
C47 P3 C35 96.9(4)
C29 P3 C35 104.6(4)
C47 P3 C41 115.4(6)
C29 P3 C41 97.4(6)
C35 P3 C41 18.5(5)
C47 P3 Ru1 108.64(19)
C29 P3 Ru1 123.72(18)
C35 P3 Ru1 115.6(4)
C41 P3 Ru1 108.3(6)
N4 N3 Ru1 125.7(5)
C4 C3 C2 121.5(7)
C28 P4 C48 104.4(2)
C28 P4 C14 105.8(3)
C48 P4 C14 104.2(3)
C28 P4 Ru1 118.59(18)
C48 P4 Ru1 111.1(2)
C14 P4 Ru1 111.68(19)
C5 C4 C3 119.7(6)
C4 C5 C6 120.1(7)
C5 C6 C1 121.3(6)
C12 C7 C8 118.8(5)
C12 C7 P1 121.6(4)
C8 C7 P1 119.5(4)
C9 C8 C7 120.7(5)
C10 C9 C8 120.0(5)
C9 C10 C11 120.2(5)
C12 C11 C10 119.6(5)
C11 C12 C7 120.6(5)
C14 C13 P1 109.4(4)
C13 C14 P4 109.3(4)
C16 C15 C20 117.8(5)
C16 C15 P2 122.3(5)
C20 C15 P2 119.0(4)
C15 C16 C17 121.4(6)
C18 C17 C16 120.1(6)
C17 C18 C19 120.2(6)
C18 C19 C20 120.2(6)
C19 C20 C15 120.3(6)
C26 C21 C22 118.5(5)
C26 C21 P2 117.7(4)
C22 C21 P2 123.5(4)
C23 C22 C21 121.3(5)
C22 C23 C24 119.5(5)
C25 C24 C23 119.3(6)
C24 C25 C26 121.1(6)
C21 C26 C25 120.3(6)
C28 C27 P2 107.5(3)
C27 C28 P4 117.9(4)
C34 C29 C30 117.5(5)
C34 C29 P3 121.7(4)
C30 C29 P3 120.8(4)
C31 C30 C29 121.9(5)
C30 C31 C32 119.9(5)
C33 C32 C31 119.2(5)
C32 C33 C34 120.8(5)
C33 C34 C29 120.7(5)
C40 C35 C36 119.4(11)
C40 C35 P3 115.5(8)
C36 C35 P3 125.1(8)
C37 C36 C35 120.7(10)
C36 C37 C38 119.3(10)
C39 C38 C37 121.1(11)
C38 C39 C40 119.6(12)
C35 C40 C39 119.9(10)
C42 C41 C46 117.9(18)
C42 C41 P3 119.1(14)
C46 C41 P3 122.9(13)
C41 C42 C43 122.9(18)
C44 C43 C42 120(2)
C43 C44 C45 119.3(16)
C46 C45 C44 121.1(15)
C45 C46 C41 118.8(16)
C48 C47 P3 108.8(4)
C47 C48 P4 108.9(4)

loop_
_geom_bond_atom_site_label_1
_geom_bond_atom_site_label_2
_geom_bond_distance
Ru1 N3 2.219(5)
Ru1 N1 2.239(4)
Ru1 P4 2.248(2)
Ru1 P1 2.304(2)
Ru1 P3 2.313(2)
Ru1 Cl1 2.503(2)
P1 C7 1.838(5)
P1 C13 1.847(5)
P1 C1 1.849(5)
N1 N2 1.484(6)
C1 C6 1.394(7)
C1 C2 1.404(7)
P2 C15 1.832(6)
P2 C21 1.843(6)
P2 C27 1.851(5)
C2 C3 1.386(8)
P3 C47 1.843(6)
P3 C29 1.846(5)
P3 C35 1.852(14)
P3 C41 1.88(2)
N3 N4 1.382(8)
C3 C4 1.375(10)
P4 C28 1.825(5)
P4 C48 1.829(5)
P4 C14 1.835(6)
C4 C5 1.365(11)
C5 C6 1.385(9)
C7 C12 1.403(7)
C7 C8 1.403(7)
C8 C9 1.389(7)
C9 C10 1.385(7)
C10 C11 1.405(7)
C11 C12 1.390(7)
C13 C14 1.535(7)
C15 C16 1.395(7)
C15 C20 1.412(7)
C16 C17 1.401(8)
C17 C18 1.368(9)
C18 C19 1.390(8)
C19 C20 1.402(7)
C21 C26 1.390(8)
C21 C22 1.400(7)
C22 C23 1.390(8)
C23 C24 1.403(8)
C24 C25 1.380(9)
C25 C26 1.394(9)
C27 C28 1.550(7)
C29 C34 1.396(7)
C29 C30 1.406(7)
C30 C31 1.378(7)
C31 C32 1.393(8)
C32 C33 1.389(8)
C33 C34 1.392(7)
C35 C40 1.405(15)
C35 C36 1.410(14)
C36 C37 1.401(13)
C37 C38 1.401(16)
C38 C39 1.39(2)
C39 C40 1.419(15)
C41 C42 1.39(2)
C41 C46 1.43(2)
C42 C43 1.41(2)
C43 C44 1.34(3)
C44 C45 1.45(2)
C45 C46 1.393(19)
C47 C48 1.546(7)
